data_4064121
loop_
_publ_author_name
'Liu, Yanyan'
'Zhao, Yanxia'
'Yang, Xiao-Juan'
'Li, Shaoguang'
'Gao, Jing'
'Yang, Peiju'
'Xia, Yana'
'Wu, Biao'

_publ_section_title
;
 Calcium Complexes of Noninnocent \a-Diimine Ligands
;
_journal_issue 6
_journal_name_full Organometallics
_journal_page_first 1599
_journal_paper_doi 10.1021/om101139n
_journal_volume 30
_journal_year 2011
_chemical_formula_sum 'C81.33 H130.67 Ca2 Cl4 Li4 N4 O6.33'
_chemical_formula_weight 1515.60
_chemical_name_systematic
; 
 ? 
;
_space_group_IT_number 15
_symmetry_cell_setting monoclinic
_symmetry_space_group_name_Hall '-C 2yc'
_symmetry_space_group_name_H-M 'C 1 2/c 1'
_atom_sites_solution_hydrogens geom
_atom_sites_solution_primary direct
_atom_sites_solution_secondary difmap
_audit_creation_method SHELXL-97
_cell_angle_alpha 90.00
_cell_angle_beta 112.349(2)
_cell_angle_gamma 90.00
_cell_formula_units_Z 4
_cell_length_a 20.968(2)
_cell_length_b 19.331(2)
_cell_length_c 25.286(3)
_cell_measurement_temperature 296(2)
_cell_volume 9479.4(18)
_computing_cell_refinement 'Bruker SMART'
_computing_data_collection 'Bruker SMART APEX II'
_computing_data_reduction 'Bruker SAINT'
_computing_structure_refinement 'SHELXL-97 (Sheldrick, 1997)'
_computing_structure_solution 'SHELXS-97 (Sheldrick, 1990)'
_diffrn_ambient_temperature 296(2)
_diffrn_measured_fraction_theta_full 0.984
_diffrn_measured_fraction_theta_max 0.984
_diffrn_measurement_device_type 'Bruker APEX II area detector'
_diffrn_measurement_method '\w scans'
_diffrn_radiation_monochromator graphite
_diffrn_radiation_source 'fine-focus sealed tube'
_diffrn_radiation_type MoK\a
_diffrn_radiation_wavelength 0.71073
_diffrn_reflns_av_R_equivalents 0.0591
_diffrn_reflns_av_sigmaI/netI 0.0611
_diffrn_reflns_limit_h_max 24
_diffrn_reflns_limit_h_min -24
_diffrn_reflns_limit_k_max 22
_diffrn_reflns_limit_k_min -22
_diffrn_reflns_limit_l_max 29
_diffrn_reflns_limit_l_min -20
_diffrn_reflns_number 30720
_diffrn_reflns_theta_full 24.74
_diffrn_reflns_theta_max 24.74
_diffrn_reflns_theta_min 1.91
_exptl_absorpt_coefficient_mu 0.279
_exptl_absorpt_correction_T_max 0.9211
_exptl_absorpt_correction_T_min 0.8967
_exptl_absorpt_correction_type multi-scan
_exptl_absorpt_process_details SADABS
_exptl_crystal_colour orange
_exptl_crystal_density_diffrn 1.062
_exptl_crystal_density_method 'not measured'
_exptl_crystal_description block
_exptl_crystal_F_000 3269
_exptl_crystal_size_max 0.40
_exptl_crystal_size_mid 0.35
_exptl_crystal_size_min 0.30
_refine_diff_density_max 0.572
_refine_diff_density_min -0.300
_refine_diff_density_rms 0.075
_refine_ls_extinction_method none
_refine_ls_goodness_of_fit_ref 1.039
_refine_ls_hydrogen_treatment constr
_refine_ls_matrix_type full
_refine_ls_number_parameters 484
_refine_ls_number_reflns 7985
_refine_ls_number_restraints 5
_refine_ls_restrained_S_all 1.039
_refine_ls_R_factor_all 0.1271
_refine_ls_R_factor_gt 0.0699
_refine_ls_shift/su_max 0.000
_refine_ls_shift/su_mean 0.000
_refine_ls_structure_factor_coef Fsqd
_refine_ls_weighting_details 'calc w=1/[\s^2^(Fo^2^)+(0.1435P)^2^+0.1182P] where P=(Fo^2^+2Fc^2^)/3'
_refine_ls_weighting_scheme calc
_refine_ls_wR_factor_gt 0.1981
_refine_ls_wR_factor_ref 0.2413
_reflns_number_gt 4503
_reflns_number_total 7985
_reflns_threshold_expression >2sigma(I)
_cod_data_source_file om101139n_si_001.cif
_cod_data_source_block CaiprLLi
_cod_depositor_comments
;
The following automatic conversions were performed:
'_atom_site_symetry_multiplicity' tag replaced with
'_atom_site_symmetry_multiplicity'.

Automatic conversion script
Id: cif_correct_tags 1440 2010-10-19 06:21:57Z saulius 

The following automatic conversions were performed:

'_exptl_absorpt_correction_type' value 'Multi-scan' changed to
'multi-scan' according to
/home/saulius/struct/CIF-dictionaries/cif_core.dic dictionary named
'cif_core.dic' version 2.4.1 from 2010-06-29.

Automatic conversion script
Id: cif_fix_values 1715 2011-07-08 13:25:40Z adriana 
;
_cod_original_cell_volume 9479.2(19)
_cod_original_sg_symbol_H-M C2/c
_cod_database_code 4064121

loop_
_symmetry_equiv_pos_as_xyz
'x, y, z'
'-x, y, -z+1/2'
'x+1/2, y+1/2, z'
'-x+1/2, y+1/2, -z+1/2'
'-x, -y, -z'
'x, -y, z-1/2'
'-x+1/2, -y+1/2, -z'
'x+1/2, -y+1/2, z-1/2'

loop_
_atom_site_label
_atom_site_type_symbol
_atom_site_fract_x
_atom_site_fract_y
_atom_site_fract_z
_atom_site_U_iso_or_equiv
_atom_site_adp_type
_atom_site_occupancy
_atom_site_symmetry_multiplicity
_atom_site_calc_flag
_atom_site_refinement_flags
Ca1 Ca 0.06172(4) 0.90548(4) 0.04353(3) 0.0490(3) Uani 1 1 d .
Cl1 Cl -0.06321(5) 0.96608(6) 0.02044(5) 0.0705(4) Uani 1 1 d .
Cl2 Cl 0.16627(6) 0.88312(6) 0.00699(6) 0.0724(4) Uani 1 1 d .
Li1 Li -0.1589(5) 1.0099(5) 0.0372(4) 0.083(2) Uani 1 1 d .
Li2 Li 0.1633(4) 0.8007(4) 0.0879(4) 0.070(2) Uani 1 1 d .
N1 N 0.05667(17) 0.78182(16) 0.04884(15) 0.0574(9) Uani 1 1 d .
N2 N 0.12835(16) 0.86533(16) 0.13774(14) 0.0557(9) Uani 1 1 d .
O1 O -0.23718(19) 0.9487(2) 0.0098(2) 0.1021(12) Uani 1 1 d .
O2 O -0.1383(2) 1.0199(2) 0.11732(18) 0.1089(13) Uani 1 1 d .
O3 O 0.25968(19) 0.7753(2) 0.11567(19) 0.1104(14) Uani 1 1 d .
O4 O 0.5000 0.968(2) 0.2500 0.31(3) Uani 0.33 2 d SPD
C1 C 0.0286(2) 0.7955(2) 0.09086(19) 0.0572(11) Uani 1 1 d .
C2 C 0.0642(2) 0.8373(2) 0.13489(19) 0.0586(11) Uani 1 1 d .
C3 C -0.0437(3) 0.7700(3) 0.0799(2) 0.0838(15) Uani 1 1 d .
H3A H -0.0491 0.7643 0.1157 0.126 Uiso 1 1 calc R
H3B H -0.0512 0.7265 0.0603 0.126 Uiso 1 1 calc R
H3C H -0.0767 0.8032 0.0569 0.126 Uiso 1 1 calc R
C4 C 0.0331(3) 0.8654(3) 0.1753(2) 0.0852(15) Uani 1 1 d .
H4A H 0.0203 0.9129 0.1661 0.128 Uiso 1 1 calc R
H4B H 0.0663 0.8623 0.2139 0.128 Uiso 1 1 calc R
H4C H -0.0070 0.8389 0.1717 0.128 Uiso 1 1 calc R
C5 C 0.0352(2) 0.7199(2) 0.0161(2) 0.0627(12) Uani 1 1 d .
C6 C 0.0610(3) 0.6546(2) 0.0419(2) 0.0755(14) Uani 1 1 d .
C7 C 0.0426(3) 0.5952(2) 0.0073(3) 0.0934(18) Uani 1 1 d .
H7 H 0.0596 0.5525 0.0237 0.112 Uiso 1 1 calc R
C8 C 0.0012(3) 0.5973(3) -0.0488(3) 0.0991(19) Uani 1 1 d .
H8 H -0.0098 0.5571 -0.0706 0.119 Uiso 1 1 calc R
C9 C -0.0245(3) 0.6602(3) -0.0729(3) 0.0913(17) Uani 1 1 d .
H9 H -0.0527 0.6620 -0.1115 0.110 Uiso 1 1 calc R
C10 C -0.0094(2) 0.7216(2) -0.0411(2) 0.0700(13) Uani 1 1 d .
C11 C 0.1079(3) 0.6467(3) 0.1030(3) 0.0943(18) Uani 1 1 d .
H11 H 0.1221 0.6931 0.1186 0.113 Uiso 1 1 calc R
C12 C 0.0725(5) 0.6129(4) 0.1379(3) 0.140(3) Uani 1 1 d .
H12A H 0.0363 0.6425 0.1392 0.211 Uiso 1 1 calc R
H12B H 0.1053 0.6050 0.1760 0.211 Uiso 1 1 calc R
H12C H 0.0531 0.5695 0.1208 0.211 Uiso 1 1 calc R
C13 C 0.1722(4) 0.6060(4) 0.1113(3) 0.139(3) Uani 1 1 d .
H13A H 0.1602 0.5585 0.1014 0.208 Uiso 1 1 calc R
H13B H 0.2032 0.6089 0.1506 0.208 Uiso 1 1 calc R
H13C H 0.1940 0.6247 0.0873 0.208 Uiso 1 1 calc R
C14 C -0.0432(3) 0.7876(2) -0.0697(2) 0.0773(15) Uani 1 1 d .
H14 H -0.0331 0.8224 -0.0394 0.093 Uiso 1 1 calc R
C15 C -0.0144(5) 0.8131(4) -0.1093(5) 0.184(5) Uani 1 1 d .
H15A H 0.0347 0.8070 -0.0934 0.276 Uiso 1 1 calc R
H15B H -0.0251 0.8613 -0.1164 0.276 Uiso 1 1 calc R
H15C H -0.0337 0.7879 -0.1446 0.276 Uiso 1 1 calc R
C16 C -0.1212(3) 0.7805(3) -0.0965(4) 0.129(3) Uani 1 1 d .
H16A H -0.1416 0.8253 -0.1073 0.194 Uiso 1 1 calc R
H16B H -0.1374 0.7601 -0.0693 0.194 Uiso 1 1 calc R
H16C H -0.1338 0.7515 -0.1297 0.194 Uiso 1 1 calc R
C17 C 0.1795(2) 0.8833(2) 0.19103(19) 0.0596(11) Uani 1 1 d .
C18 C 0.2003(3) 0.8408(2) 0.2401(2) 0.0773(14) Uani 1 1 d .
C19 C 0.2539(3) 0.8634(3) 0.2895(2) 0.0938(18) Uani 1 1 d .
H19 H 0.2672 0.8356 0.3219 0.113 Uiso 1 1 calc R
C20 C 0.2873(3) 0.9237(4) 0.2924(3) 0.0967(19) Uani 1 1 d .
H20 H 0.3223 0.9373 0.3263 0.116 Uiso 1 1 calc R
C21 C 0.2691(3) 0.9647(3) 0.2449(3) 0.0863(16) Uani 1 1 d .
H21 H 0.2926 1.0060 0.2466 0.104 Uiso 1 1 calc R
C22 C 0.2163(2) 0.9461(2) 0.1943(2) 0.0643(12) Uani 1 1 d .
C23 C 0.1933(3) 0.9943(2) 0.1430(2) 0.0752(14) Uani 1 1 d .
H23 H 0.1809 0.9649 0.1090 0.090 Uiso 1 1 calc R
C24 C 0.1281(3) 1.0316(3) 0.1388(2) 0.0915(17) Uani 1 1 d .
H24A H 0.0950 0.9986 0.1411 0.137 Uiso 1 1 calc R
H24B H 0.1092 1.0556 0.1029 0.137 Uiso 1 1 calc R
H24C H 0.1386 1.0642 0.1696 0.137 Uiso 1 1 calc R
C25 C 0.2480(4) 1.0452(4) 0.1403(3) 0.132(3) Uani 1 1 d .
H25A H 0.2612 1.0756 0.1727 0.198 Uiso 1 1 calc R
H25B H 0.2294 1.0719 0.1057 0.198 Uiso 1 1 calc R
H25C H 0.2876 1.0199 0.1407 0.198 Uiso 1 1 calc R
C26 C 0.1715(4) 0.7684(3) 0.2408(3) 0.113(2) Uani 1 1 d .
H26 H 0.1314 0.7615 0.2052 0.136 Uiso 1 1 calc R
C27 C 0.1492(6) 0.7571(5) 0.2907(4) 0.181(4) Uani 1 1 d .
H27A H 0.1882 0.7627 0.3260 0.272 Uiso 1 1 calc R
H27B H 0.1310 0.7112 0.2888 0.272 Uiso 1 1 calc R
H27C H 0.1144 0.7903 0.2889 0.272 Uiso 1 1 calc R
C28 C 0.2286(5) 0.7157(3) 0.2426(3) 0.160(4) Uani 1 1 d .
H28A H 0.2381 0.7202 0.2085 0.241 Uiso 1 1 calc R
H28B H 0.2130 0.6696 0.2451 0.241 Uiso 1 1 calc R
H28C H 0.2698 0.7249 0.2754 0.241 Uiso 1 1 calc R
C29 C -0.3061(4) 0.9687(4) -0.0076(4) 0.151(3) Uani 1 1 d .
H29A H -0.3201 0.9936 -0.0436 0.181 Uiso 1 1 calc R
H29B H -0.3121 0.9989 0.0207 0.181 Uiso 1 1 calc R
C30 C -0.3471(6) 0.9073(8) -0.0143(10) 0.319(12) Uani 1 1 d .
H30A H -0.3694 0.9072 0.0130 0.383 Uiso 1 1 calc R
H30B H -0.3824 0.9052 -0.0526 0.383 Uiso 1 1 calc R
C31 C -0.3025(7) 0.8506(7) -0.0048(8) 0.272(8) Uani 1 1 d .
H31A H -0.3060 0.8216 0.0253 0.326 Uiso 1 1 calc R
H31B H -0.3150 0.8230 -0.0393 0.326 Uiso 1 1 calc R
C32 C -0.2350(4) 0.8750(4) 0.0110(5) 0.152(3) Uani 1 1 d .
H32A H -0.2150 0.8580 -0.0153 0.182 Uiso 1 1 calc R
H32B H -0.2069 0.8589 0.0492 0.182 Uiso 1 1 calc R
C33 C -0.1562(5) 0.9777(5) 0.1523(4) 0.158(3) Uani 1 1 d .
H33A H -0.1400 0.9311 0.1507 0.189 Uiso 1 1 calc R
H33B H -0.2060 0.9765 0.1403 0.189 Uiso 1 1 calc R
C34 C -0.1259(6) 1.0039(8) 0.2085(5) 0.224(7) Uani 1 1 d .
H34A H -0.1577 1.0002 0.2278 0.269 Uiso 1 1 calc R
H34B H -0.0844 0.9781 0.2301 0.269 Uiso 1 1 calc R
C35 C -0.1099(7) 1.0731(7) 0.2038(4) 0.200(5) Uani 1 1 d .
H35A H -0.0701 1.0880 0.2365 0.240 Uiso 1 1 calc R
H35B H -0.1487 1.1032 0.1992 0.240 Uiso 1 1 calc R
C36 C -0.0943(6) 1.0705(6) 0.1493(4) 0.193(5) Uani 1 1 d .
H36A H -0.1039 1.1147 0.1296 0.232 Uiso 1 1 calc R
H36B H -0.0465 1.0582 0.1580 0.232 Uiso 1 1 calc R
C37 C 0.3110(4) 0.8226(7) 0.1499(6) 0.242(7) Uani 1 1 d .
H37A H 0.3363 0.8033 0.1875 0.290 Uiso 1 1 calc R
H37B H 0.2902 0.8660 0.1541 0.290 Uiso 1 1 calc R
C38 C 0.3577(6) 0.8330(8) 0.1178(6) 0.223(6) Uani 1 1 d .
H38A H 0.3530 0.8800 0.1032 0.267 Uiso 1 1 calc R
H38B H 0.4053 0.8260 0.1433 0.267 Uiso 1 1 calc R
C39 C 0.3408(7) 0.7880(7) 0.0744(6) 0.221(6) Uani 1 1 d .
H39A H 0.3803 0.7599 0.0773 0.266 Uiso 1 1 calc R
H39B H 0.3249 0.8123 0.0381 0.266 Uiso 1 1 calc R
C40 C 0.2870(5) 0.7457(5) 0.0784(5) 0.159(3) Uani 1 1 d .
H40A H 0.2509 0.7404 0.0408 0.191 Uiso 1 1 calc R
H40B H 0.3052 0.7001 0.0922 0.191 Uiso 1 1 calc R
C41 C 0.4590(11) 0.9141(18) 0.2695(11) 0.21(2) Uani 0.33 1 d PD
H41A H 0.4684 0.9224 0.3096 0.254 Uiso 0.33 1 calc PR
H41B H 0.4103 0.9229 0.2486 0.254 Uiso 0.33 1 calc PR
C42 C 0.4721(9) 0.8374(19) 0.2627(8) 0.34(4) Uani 0.33 1 d PD
H42A H 0.4304 0.8148 0.2372 0.413 Uiso 0.33 1 calc PR
H42B H 0.4882 0.8140 0.2994 0.413 Uiso 0.33 1 calc PR

loop_
_atom_site_aniso_label
_atom_site_aniso_U_11
_atom_site_aniso_U_22
_atom_site_aniso_U_33
_atom_site_aniso_U_23
_atom_site_aniso_U_13
_atom_site_aniso_U_12
Ca1 0.0500(5) 0.0429(4) 0.0526(5) 0.0014(4) 0.0179(4) 0.0033(3)
Cl1 0.0593(6) 0.0691(7) 0.0904(9) 0.0224(6) 0.0367(6) 0.0133(5)
Cl2 0.0801(8) 0.0629(7) 0.0896(9) -0.0003(6) 0.0495(7) 0.0082(5)
Li1 0.089(6) 0.082(6) 0.097(7) 0.003(5) 0.056(5) -0.008(4)
Li2 0.065(4) 0.054(4) 0.080(5) -0.011(4) 0.016(4) 0.010(3)
N1 0.060(2) 0.0449(18) 0.064(2) -0.0058(16) 0.0197(18) -0.0066(15)
N2 0.0537(19) 0.0548(19) 0.054(2) -0.0047(16) 0.0147(17) 0.0017(15)
O1 0.075(2) 0.093(3) 0.146(4) -0.005(2) 0.051(2) -0.0147(18)
O2 0.138(4) 0.125(3) 0.081(3) 0.001(2) 0.062(3) -0.035(3)
O3 0.076(2) 0.118(3) 0.124(4) -0.022(3) 0.024(2) 0.036(2)
O4 0.15(3) 0.63(10) 0.14(3) 0.000 0.05(2) 0.000
C1 0.058(2) 0.052(2) 0.062(3) 0.007(2) 0.023(2) -0.0001(18)
C2 0.063(3) 0.056(2) 0.056(3) 0.006(2) 0.023(2) 0.0035(19)
C3 0.076(3) 0.088(4) 0.092(4) -0.002(3) 0.038(3) -0.022(3)
C4 0.087(4) 0.104(4) 0.076(4) -0.003(3) 0.044(3) -0.003(3)
C5 0.067(3) 0.043(2) 0.073(3) -0.004(2) 0.021(2) -0.0096(19)
C6 0.092(3) 0.044(2) 0.083(4) 0.000(2) 0.024(3) -0.002(2)
C7 0.124(5) 0.042(3) 0.103(5) -0.002(3) 0.030(4) -0.002(3)
C8 0.140(5) 0.046(3) 0.096(5) -0.019(3) 0.028(4) -0.017(3)
C9 0.110(4) 0.069(3) 0.076(4) -0.015(3) 0.014(3) -0.018(3)
C10 0.072(3) 0.050(3) 0.072(3) -0.005(2) 0.010(3) -0.012(2)
C11 0.120(5) 0.057(3) 0.089(4) 0.004(3) 0.020(4) 0.006(3)
C12 0.192(8) 0.133(6) 0.090(5) 0.018(4) 0.046(5) -0.017(5)
C13 0.139(6) 0.097(5) 0.137(6) -0.004(4) 0.002(5) 0.040(4)
C14 0.078(3) 0.060(3) 0.071(3) -0.001(2) 0.003(3) -0.009(2)
C15 0.179(8) 0.131(7) 0.281(12) 0.117(8) 0.132(8) 0.054(6)
C16 0.077(4) 0.101(5) 0.172(7) 0.033(4) 0.005(4) -0.008(3)
C17 0.058(2) 0.060(3) 0.054(3) -0.012(2) 0.013(2) 0.009(2)
C18 0.085(3) 0.071(3) 0.059(3) 0.001(2) 0.007(3) 0.019(2)
C19 0.097(4) 0.097(4) 0.060(3) -0.002(3) 0.000(3) 0.026(3)
C20 0.080(4) 0.114(5) 0.070(4) -0.028(4) 0.000(3) 0.014(3)
C21 0.073(3) 0.100(4) 0.076(4) -0.035(3) 0.017(3) -0.009(3)
C22 0.061(3) 0.069(3) 0.060(3) -0.020(2) 0.020(2) 0.001(2)
C23 0.092(4) 0.070(3) 0.061(3) -0.022(2) 0.027(3) -0.025(3)
C24 0.126(5) 0.070(3) 0.067(4) -0.002(3) 0.024(3) 0.020(3)
C25 0.158(6) 0.125(5) 0.114(5) -0.032(4) 0.053(5) -0.082(5)
C26 0.152(6) 0.080(4) 0.075(4) 0.018(3) 0.005(4) -0.005(4)
C27 0.264(12) 0.154(7) 0.109(6) 0.038(5) 0.053(7) -0.057(7)
C28 0.207(8) 0.082(4) 0.112(6) 0.002(4) -0.030(6) 0.052(5)
C29 0.088(5) 0.177(8) 0.192(9) -0.042(6) 0.057(5) -0.005(5)
C30 0.113(8) 0.189(13) 0.66(4) -0.058(17) 0.160(15) -0.061(8)
C31 0.172(11) 0.164(11) 0.47(3) -0.023(13) 0.116(14) -0.089(9)
C32 0.142(7) 0.088(5) 0.241(10) 0.006(5) 0.090(7) -0.016(4)
C33 0.190(9) 0.192(9) 0.101(7) 0.024(6) 0.067(6) -0.053(7)
C34 0.243(13) 0.308(16) 0.107(8) 0.051(9) 0.050(8) -0.125(12)
C35 0.287(14) 0.222(12) 0.084(6) -0.035(7) 0.063(8) -0.026(10)
C36 0.254(12) 0.228(11) 0.109(7) -0.011(7) 0.081(7) -0.105(10)
C37 0.081(5) 0.346(16) 0.275(14) -0.209(13) 0.042(7) -0.017(7)
C38 0.152(9) 0.278(15) 0.260(16) -0.085(12) 0.102(10) -0.047(9)
C39 0.215(12) 0.234(13) 0.270(15) -0.130(12) 0.153(11) -0.071(10)
C40 0.137(7) 0.135(7) 0.232(11) -0.027(7) 0.100(7) 0.034(6)
C41 0.039(11) 0.55(7) 0.051(13) -0.03(3) 0.022(9) 0.04(2)
C42 0.18(5) 0.73(9) 0.020(19) 0.07(3) -0.076(19) -0.17(5)

loop_
_atom_type_symbol
_atom_type_description
_atom_type_scat_dispersion_real
_atom_type_scat_dispersion_imag
_atom_type_scat_source
C C 0.0033 0.0016 'International Tables Vol C Tables 4.2.6.8 and 6.1.1.4'
H H 0.0000 0.0000 'International Tables Vol C Tables 4.2.6.8 and 6.1.1.4'
Li Li -0.0003 0.0001 'International Tables Vol C Tables 4.2.6.8 and 6.1.1.4'
N N 0.0061 0.0033 'International Tables Vol C Tables 4.2.6.8 and 6.1.1.4'
O O 0.0106 0.0060 'International Tables Vol C Tables 4.2.6.8 and 6.1.1.4'
Cl Cl 0.1484 0.1585 'International Tables Vol C Tables 4.2.6.8 and 6.1.1.4'
Ca Ca 0.2262 0.3064 'International Tables Vol C Tables 4.2.6.8 and 6.1.1.4'

loop_
_geom_angle_atom_site_label_1
_geom_angle_atom_site_label_2
_geom_angle_atom_site_label_3
_geom_angle
_geom_angle_site_symmetry_1
_geom_angle_site_symmetry_3
N2 Ca1 N1 69.00(11) . .
N2 Ca1 C2 32.44(12) . .
N1 Ca1 C2 55.98(13) . .
N2 Ca1 C1 56.25(12) . .
N1 Ca1 C1 32.13(12) . .
C2 Ca1 C1 29.45(13) . .
N2 Ca1 Cl2 92.63(9) . .
N1 Ca1 Cl2 85.35(9) . .
C2 Ca1 Cl2 117.86(10) . .
C1 Ca1 Cl2 114.10(10) . .
N2 Ca1 Cl1 120.27(9) . .
N1 Ca1 Cl1 112.42(9) . .
C2 Ca1 Cl1 95.72(10) . .
C1 Ca1 Cl1 92.64(9) . .
Cl2 Ca1 Cl1 146.13(5) . .
N2 Ca1 Li2 46.22(19) . .
N1 Ca1 Li2 46.37(17) . .
C2 Ca1 Li2 62.4(2) . .
C1 Ca1 Li2 62.41(19) . .
Cl2 Ca1 Li2 56.00(18) . .
Cl1 Ca1 Li2 155.03(18) . .
N2 Ca1 Cl1 133.78(9) . 5_575
N1 Ca1 Cl1 150.86(10) . 5_575
C2 Ca1 Cl1 153.16(10) . 5_575
C1 Ca1 Cl1 166.54(9) . 5_575
Cl2 Ca1 Cl1 76.75(4) . 5_575
Cl1 Ca1 Cl1 74.46(4) . 5_575
Li2 Ca1 Cl1 130.49(18) . 5_575
N2 Ca1 Li1 116.77(17) . 5_575
N1 Ca1 Li1 120.54(17) . 5_575
C2 Ca1 Li1 148.89(17) . 5_575
C1 Ca1 Li1 151.64(17) . 5_575
Cl2 Ca1 Li1 37.96(14) . 5_575
Cl1 Ca1 Li1 111.84(14) . 5_575
Li2 Ca1 Li1 92.6(2) . 5_575
Cl1 Ca1 Li1 38.83(14) 5_575 5_575
Li1 Cl1 Ca1 158.5(2) . .
Li1 Cl1 Ca1 89.1(2) . 5_575
Ca1 Cl1 Ca1 105.54(4) . 5_575
Li1 Cl2 Li2 154.3(3) 5_575 .
Li1 Cl2 Ca1 96.1(2) 5_575 .
Li2 Cl2 Ca1 64.42(16) . .
O2 Li1 O1 105.1(4) . .
O2 Li1 Cl2 111.4(4) . 5_575
O1 Li1 Cl2 118.8(5) . 5_575
O2 Li1 Cl1 111.2(4) . .
O1 Li1 Cl1 112.4(4) . .
Cl2 Li1 Cl1 98.0(3) 5_575 .
O2 Li1 Ca1 125.4(4) . 5_575
O1 Li1 Ca1 129.5(4) . 5_575
Cl2 Li1 Ca1 45.91(15) 5_575 5_575
Cl1 Li1 Ca1 52.11(16) . 5_575
O3 Li2 N2 119.3(4) . .
O3 Li2 N1 154.7(4) . .
N2 Li2 N1 80.4(3) . .
O3 Li2 Cl2 96.1(4) . .
N2 Li2 Cl2 103.0(3) . .
N1 Li2 Cl2 94.3(3) . .
O3 Li2 Ca1 147.9(4) . .
N2 Li2 Ca1 55.35(18) . .
N1 Li2 Ca1 55.63(18) . .
Cl2 Li2 Ca1 59.58(16) . .
C1 N1 C5 117.5(3) . .
C1 N1 Li2 106.5(3) . .
C5 N1 Li2 117.5(3) . .
C1 N1 Ca1 84.0(2) . .
C5 N1 Ca1 144.5(3) . .
Li2 N1 Ca1 78.0(2) . .
C17 N2 C2 120.1(4) . .
C17 N2 Li2 114.1(3) . .
C2 N2 Li2 106.3(3) . .
C17 N2 Ca1 144.9(3) . .
C2 N2 Ca1 83.7(2) . .
Li2 N2 Ca1 78.4(2) . .
C29 O1 C32 107.8(5) . .
C29 O1 Li1 125.5(5) . .
C32 O1 Li1 126.2(5) . .
C33 O2 C36 109.5(6) . .
C33 O2 Li1 128.4(6) . .
C36 O2 Li1 121.7(5) . .
C40 O3 C37 105.2(7) . .
C40 O3 Li2 119.9(5) . .
C37 O3 Li2 120.1(5) . .
C41 O4 C41 96(2) . 2_655
C2 C1 N1 118.2(4) . .
C2 C1 C3 123.1(4) . .
N1 C1 C3 118.2(4) . .
C2 C1 Ca1 74.7(2) . .
N1 C1 Ca1 63.9(2) . .
C3 C1 Ca1 126.3(3) . .
C1 C2 N2 119.0(4) . .
C1 C2 C4 122.0(4) . .
N2 C2 C4 118.1(4) . .
C1 C2 Ca1 75.9(3) . .
N2 C2 Ca1 63.9(2) . .
C4 C2 Ca1 122.9(3) . .
C1 C3 H3A 109.5 . .
C1 C3 H3B 109.5 . .
H3A C3 H3B 109.5 . .
C1 C3 H3C 109.5 . .
H3A C3 H3C 109.5 . .
H3B C3 H3C 109.5 . .
C2 C4 H4A 109.5 . .
C2 C4 H4B 109.5 . .
H4A C4 H4B 109.5 . .
C2 C4 H4C 109.5 . .
H4A C4 H4C 109.5 . .
H4B C4 H4C 109.5 . .
C10 C5 N1 121.4(4) . .
C10 C5 C6 118.9(4) . .
N1 C5 C6 119.7(4) . .
C7 C6 C5 118.2(5) . .
C7 C6 C11 118.6(4) . .
C5 C6 C11 123.2(4) . .
C8 C7 C6 122.8(5) . .
C8 C7 H7 118.6 . .
C6 C7 H7 118.6 . .
C7 C8 C9 118.7(5) . .
C7 C8 H8 120.7 . .
C9 C8 H8 120.7 . .
C8 C9 C10 122.0(5) . .
C8 C9 H9 119.0 . .
C10 C9 H9 119.0 . .
C5 C10 C9 119.5(4) . .
C5 C10 C14 121.9(4) . .
C9 C10 C14 118.7(4) . .
C6 C11 C12 112.0(5) . .
C6 C11 C13 113.6(6) . .
C12 C11 C13 107.9(6) . .
C6 C11 H11 107.7 . .
C12 C11 H11 107.7 . .
C13 C11 H11 107.7 . .
C11 C12 H12A 109.5 . .
C11 C12 H12B 109.5 . .
H12A C12 H12B 109.5 . .
C11 C12 H12C 109.5 . .
H12A C12 H12C 109.5 . .
H12B C12 H12C 109.5 . .
C11 C13 H13A 109.5 . .
C11 C13 H13B 109.5 . .
H13A C13 H13B 109.5 . .
C11 C13 H13C 109.5 . .
H13A C13 H13C 109.5 . .
H13B C13 H13C 109.5 . .
C15 C14 C10 112.3(5) . .
C15 C14 C16 112.7(6) . .
C10 C14 C16 111.6(4) . .
C15 C14 H14 106.6 . .
C10 C14 H14 106.6 . .
C16 C14 H14 106.6 . .
C14 C15 H15A 109.5 . .
C14 C15 H15B 109.5 . .
H15A C15 H15B 109.5 . .
C14 C15 H15C 109.5 . .
H15A C15 H15C 109.5 . .
H15B C15 H15C 109.5 . .
C14 C16 H16A 109.5 . .
C14 C16 H16B 109.5 . .
H16A C16 H16B 109.5 . .
C14 C16 H16C 109.5 . .
H16A C16 H16C 109.5 . .
H16B C16 H16C 109.5 . .
N2 C17 C18 124.4(4) . .
N2 C17 C22 117.6(4) . .
C18 C17 C22 117.8(4) . .
C19 C18 C17 118.6(5) . .
C19 C18 C26 117.7(5) . .
C17 C18 C26 123.5(4) . .
C20 C19 C18 123.1(6) . .
C20 C19 H19 118.5 . .
C18 C19 H19 118.5 . .
C19 C20 C21 119.2(5) . .
C19 C20 H20 120.4 . .
C21 C20 H20 120.4 . .
C20 C21 C22 121.3(5) . .
C20 C21 H21 119.3 . .
C22 C21 H21 119.3 . .
C21 C22 C17 120.0(5) . .
C21 C22 C23 120.8(5) . .
C17 C22 C23 119.0(4) . .
C24 C23 C22 109.8(4) . .
C24 C23 C25 111.3(5) . .
C22 C23 C25 115.5(5) . .
C24 C23 H23 106.6 . .
C22 C23 H23 106.6 . .
C25 C23 H23 106.6 . .
C23 C24 H24A 109.5 . .
C23 C24 H24B 109.5 . .
H24A C24 H24B 109.5 . .
C23 C24 H24C 109.5 . .
H24A C24 H24C 109.5 . .
H24B C24 H24C 109.5 . .
C23 C25 H25A 109.5 . .
C23 C25 H25B 109.5 . .
H25A C25 H25B 109.5 . .
C23 C25 H25C 109.5 . .
H25A C25 H25C 109.5 . .
H25B C25 H25C 109.5 . .
C27 C26 C18 112.9(6) . .
C27 C26 C28 110.9(6) . .
C18 C26 C28 107.3(6) . .
C27 C26 H26 108.6 . .
C18 C26 H26 108.6 . .
C28 C26 H26 108.6 . .
C26 C27 H27A 109.5 . .
C26 C27 H27B 109.5 . .
H27A C27 H27B 109.5 . .
C26 C27 H27C 109.5 . .
H27A C27 H27C 109.5 . .
H27B C27 H27C 109.5 . .
C26 C28 H28A 109.5 . .
C26 C28 H28B 109.5 . .
H28A C28 H28B 109.5 . .
C26 C28 H28C 109.5 . .
H28A C28 H28C 109.5 . .
H28B C28 H28C 109.5 . .
O1 C29 C30 108.0(8) . .
O1 C29 H29A 110.1 . .
C30 C29 H29A 110.1 . .
O1 C29 H29B 110.1 . .
C30 C29 H29B 110.1 . .
H29A C29 H29B 108.4 . .
C31 C30 C29 107.2(9) . .
C31 C30 H30A 110.3 . .
C29 C30 H30A 110.3 . .
C31 C30 H30B 110.3 . .
C29 C30 H30B 110.3 . .
H30A C30 H30B 108.5 . .
C32 C31 C30 108.8(9) . .
C32 C31 H31A 109.9 . .
C30 C31 H31A 109.9 . .
C32 C31 H31B 109.9 . .
C30 C31 H31B 109.9 . .
H31A C31 H31B 108.3 . .
C31 C32 O1 108.1(8) . .
C31 C32 H32A 110.1 . .
O1 C32 H32A 110.1 . .
C31 C32 H32B 110.1 . .
O1 C32 H32B 110.1 . .
H32A C32 H32B 108.4 . .
O2 C33 C34 108.0(7) . .
O2 C33 H33A 110.1 . .
C34 C33 H33A 110.1 . .
O2 C33 H33B 110.1 . .
C34 C33 H33B 110.1 . .
H33A C33 H33B 108.4 . .
C35 C34 C33 106.8(8) . .
C35 C34 H34A 110.4 . .
C33 C34 H34A 110.4 . .
C35 C34 H34B 110.4 . .
C33 C34 H34B 110.4 . .
H34A C34 H34B 108.6 . .
C34 C35 C36 100.7(9) . .
C34 C35 H35A 111.6 . .
C36 C35 H35A 111.6 . .
C34 C35 H35B 111.6 . .
C36 C35 H35B 111.6 . .
H35A C35 H35B 109.4 . .
O2 C36 C35 103.1(8) . .
O2 C36 H36A 111.2 . .
C35 C36 H36A 111.2 . .
O2 C36 H36B 111.2 . .
C35 C36 H36B 111.2 . .
H36A C36 H36B 109.1 . .
O3 C37 C38 104.8(8) . .
O3 C37 H37A 110.8 . .
C38 C37 H37A 110.8 . .
O3 C37 H37B 110.8 . .
C38 C37 H37B 110.8 . .
H37A C37 H37B 108.9 . .
C39 C38 C37 109.3(10) . .
C39 C38 H38A 109.8 . .
C37 C38 H38A 109.8 . .
C39 C38 H38B 109.8 . .
C37 C38 H38B 109.8 . .
H38A C38 H38B 108.3 . .
C38 C39 C40 106.6(11) . .
C38 C39 H39A 110.4 . .
C40 C39 H39A 110.4 . .
C38 C39 H39B 110.4 . .
C40 C39 H39B 110.4 . .
H39A C39 H39B 108.6 . .
O3 C40 C39 110.5(8) . .
O3 C40 H40A 109.6 . .
C39 C40 H40A 109.6 . .
O3 C40 H40B 109.6 . .
C39 C40 H40B 109.6 . .
H40A C40 H40B 108.1 . .
C42 C41 O4 118.1(19) . .
C42 C41 H41A 107.8 . .
O4 C41 H41A 107.8 . .
C42 C41 H41B 107.8 . .
O4 C41 H41B 107.8 . .
H41A C41 H41B 107.1 . .
C41 C42 C42 104.2(9) . 2_655
C41 C42 H42A 110.9 . .
C42 C42 H42A 110.9 2_655 .
C41 C42 H42B 110.9 . .
C42 C42 H42B 110.9 2_655 .
H42A C42 H42B 108.9 . .

loop_
_geom_bond_atom_site_label_1
_geom_bond_atom_site_label_2
_geom_bond_distance
_geom_bond_site_symmetry_2
Ca1 N2 2.387(3) .
Ca1 N1 2.399(3) .
Ca1 C2 2.643(4) .
Ca1 C1 2.658(4) .
Ca1 Cl2 2.7179(14) .
Ca1 Cl1 2.7224(13) .
Ca1 Li2 2.843(7) .
Ca1 Cl1 2.9699(14) 5_575
Ca1 Li1 3.763(8) 5_575
Cl1 Li1 2.360(9) .
Cl1 Ca1 2.9699(14) 5_575
Cl2 Li1 2.328(9) 5_575
Cl2 Li2 2.613(9) .
Li1 O2 1.914(11) .
Li1 O1 1.926(9) .
Li1 Cl2 2.328(9) 5_575
Li1 Ca1 3.763(8) 5_575
Li2 O3 1.934(8) .
Li2 N2 2.095(8) .
Li2 N1 2.104(8) .
N1 C1 1.421(6) .
N1 C5 1.428(5) .
N2 C17 1.410(5) .
N2 C2 1.426(5) .
O1 C29 1.395(8) .
O1 C32 1.424(8) .
O2 C33 1.357(8) .
O2 C36 1.377(9) .
O3 C40 1.399(9) .
O3 C37 1.425(9) .
O4 C41 1.543(14) .
O4 C41 1.543(14) 2_655
C1 C2 1.347(6) .
C1 C3 1.518(6) .
C2 C4 1.507(7) .
C3 H3A 0.9600 .
C3 H3B 0.9600 .
C3 H3C 0.9600 .
C4 H4A 0.9600 .
C4 H4B 0.9600 .
C4 H4C 0.9600 .
C5 C10 1.392(6) .
C5 C6 1.429(6) .
C6 C7 1.405(7) .
C6 C11 1.492(7) .
C7 C8 1.354(8) .
C7 H7 0.9300 .
C8 C9 1.374(7) .
C8 H8 0.9300 .
C9 C10 1.402(6) .
C9 H9 0.9300 .
C10 C14 1.503(6) .
C11 C12 1.502(9) .
C11 C13 1.505(9) .
C11 H11 0.9800 .
C12 H12A 0.9600 .
C12 H12B 0.9600 .
C12 H12C 0.9600 .
C13 H13A 0.9600 .
C13 H13B 0.9600 .
C13 H13C 0.9600 .
C14 C15 1.439(10) .
C14 C16 1.520(7) .
C14 H14 0.9800 .
C15 H15A 0.9600 .
C15 H15B 0.9600 .
C15 H15C 0.9600 .
C16 H16A 0.9600 .
C16 H16B 0.9600 .
C16 H16C 0.9600 .
C17 C18 1.412(7) .
C17 C22 1.424(6) .
C18 C19 1.395(7) .
C18 C26 1.528(8) .
C19 C20 1.347(8) .
C19 H19 0.9300 .
C20 C21 1.367(8) .
C20 H20 0.9300 .
C21 C22 1.384(6) .
C21 H21 0.9300 .
C22 C23 1.520(7) .
C23 C24 1.513(7) .
C23 C25 1.532(7) .
C23 H23 0.9800 .
C24 H24A 0.9600 .
C24 H24B 0.9600 .
C24 H24C 0.9600 .
C25 H25A 0.9600 .
C25 H25B 0.9600 .
C25 H25C 0.9600 .
C26 C27 1.519(12) .
C26 C28 1.558(10) .
C26 H26 0.9800 .
C27 H27A 0.9600 .
C27 H27B 0.9600 .
C27 H27C 0.9600 .
C28 H28A 0.9600 .
C28 H28B 0.9600 .
C28 H28C 0.9600 .
C29 C30 1.438(13) .
C29 H29A 0.9700 .
C29 H29B 0.9700 .
C30 C31 1.401(15) .
C30 H30A 0.9700 .
C30 H30B 0.9700 .
C31 C32 1.398(12) .
C31 H31A 0.9700 .
C31 H31B 0.9700 .
C32 H32A 0.9700 .
C32 H32B 0.9700 .
C33 C34 1.411(12) .
C33 H33A 0.9700 .
C33 H33B 0.9700 .
C34 C35 1.395(13) .
C34 H34A 0.9700 .
C34 H34B 0.9700 .
C35 C36 1.533(13) .
C35 H35A 0.9700 .
C35 H35B 0.9700 .
C36 H36A 0.9700 .
C36 H36B 0.9700 .
C37 C38 1.504(17) .
C37 H37A 0.9700 .
C37 H37B 0.9700 .
C38 C39 1.339(13) .
C38 H38A 0.9700 .
C38 H38B 0.9700 .
C39 C40 1.426(12) .
C39 H39A 0.9700 .
C39 H39B 0.9700 .
C40 H40A 0.9700 .
C40 H40B 0.9700 .
C41 C42 1.528(14) .
C41 H41A 0.9700 .
C41 H41B 0.9700 .
C42 C42 1.54(2) 2_655
C42 H42A 0.9700 .
C42 H42B 0.9700 .
